data_4332114
loop_
_publ_author_name
'Ovcharenko, Victor'
'Fursova, Elena'
'Romanenko, Galina'
'Eremenko, Igor'
'Tretyakov, Evgeny'
'Ikorskii, Vladimir'

_publ_section_title
;
 Synthesis, Structure, and Magnetic Properties of (6&#x2212;9)-Nuclear
 Ni(II) Trimethylacetates and Their Heterospin Complexes with Nitroxides
;
_journal_issue 14
_journal_name_full 'Inorganic Chemistry'
_journal_page_first 5338
_journal_page_last 5350
_journal_paper_doi 10.1021/ic0522028
_journal_volume 45
_journal_year 2006
_chemical_formula_sum 'C66.5 H117 N4 Ni4 O23'
_chemical_formula_weight 1575.48
_chemical_name_systematic
; 
 ? 
;
_space_group_IT_number 2
_symmetry_cell_setting triclinic
_symmetry_space_group_name_Hall '-P 1'
_symmetry_space_group_name_H-M 'P -1'
_atom_sites_solution_hydrogens geom
_atom_sites_solution_primary direct
_atom_sites_solution_secondary difmap
_audit_creation_method SHELXL-97
_cell_angle_alpha 95.948(5)
_cell_angle_beta 95.077(5)
_cell_angle_gamma 102.827(6)
_cell_formula_units_Z 2
_cell_length_a 14.719(4)
_cell_length_b 16.350(4)
_cell_length_c 19.068(5)
_cell_measurement_reflns_used 2008
_cell_measurement_temperature 298(2)
_cell_measurement_theta_max 18.21
_cell_measurement_theta_min 2.37
_cell_volume 4421(2)
_computing_cell_refinement 'Bruker SMART'
_computing_data_collection 'Bruker SMART'
_computing_data_reduction 'Bruker SAINT'
_computing_molecular_graphics 'Bruker SHELXTL'
_computing_publication_material 'Bruker SHELXTL'
_computing_structure_refinement 'SHELXL-97 (Sheldrick, 1997)'
_computing_structure_solution 'SHELXS-97 (Sheldrick, 1990)'
_diffrn_ambient_temperature 298(2)
_diffrn_measured_fraction_theta_full 0.981
_diffrn_measured_fraction_theta_max 0.981
_diffrn_measurement_device_type 'CCD area detector'
_diffrn_measurement_method 'phi and omega scans'
_diffrn_radiation_monochromator graphite
_diffrn_radiation_source 'fine-focus sealed tube'
_diffrn_radiation_type MoK\a
_diffrn_radiation_wavelength 0.71073
_diffrn_reflns_av_R_equivalents 0.1268
_diffrn_reflns_av_sigmaI/netI 0.2142
_diffrn_reflns_limit_h_max 16
_diffrn_reflns_limit_h_min -14
_diffrn_reflns_limit_k_max 18
_diffrn_reflns_limit_k_min -18
_diffrn_reflns_limit_l_max 20
_diffrn_reflns_limit_l_min -21
_diffrn_reflns_number 19267
_diffrn_reflns_theta_full 23.44
_diffrn_reflns_theta_max 23.44
_diffrn_reflns_theta_min 1.57
_exptl_absorpt_coefficient_mu 0.902
_exptl_absorpt_correction_type none
_exptl_crystal_density_diffrn 1.184
_exptl_crystal_density_meas 0
_exptl_crystal_density_method 'not measured'
_exptl_crystal_F_000 1680
_refine_diff_density_max 0.551
_refine_diff_density_min -0.670
_refine_diff_density_rms 0.096
_refine_ls_extinction_coef 0.0020(3)
_refine_ls_extinction_expression Fc^*^=kFc[1+0.001xFc^2^\l^3^/sin(2\q)]^-1/4^
_refine_ls_extinction_method SHELXL
_refine_ls_goodness_of_fit_ref 1.075
_refine_ls_hydrogen_treatment mixed
_refine_ls_matrix_type full
_refine_ls_number_parameters 996
_refine_ls_number_reflns 12758
_refine_ls_number_restraints 2
_refine_ls_restrained_S_all 1.098
_refine_ls_R_factor_all 0.1876
_refine_ls_R_factor_gt 0.1141
_refine_ls_shift/su_max 1.879
_refine_ls_shift/su_mean 0.037
_refine_ls_structure_factor_coef Fsqd
_refine_ls_weighting_details 'calc w=1/[\s^2^(Fo^2^)+(0.0791P)^2^+0.0000P] where P=(Fo^2^+2Fc^2^)/3'
_refine_ls_weighting_scheme calc
_refine_ls_wR_factor_gt 0.2239
_refine_ls_wR_factor_ref 0.2569
_reflns_number_gt 6938
_reflns_number_total 12758
_reflns_threshold_expression >2sigma(I)
_cod_data_source_file ic0522028sup1.cif
_cod_data_source_block Ni4
_cod_depositor_comments
;
The following automatic conversions were performed:

'_symmetry_cell_setting' value 'Triclinic' changed to 'triclinic'
according to /home/saulius/struct/CIF-dictionaries/cif_core.dic
dictionary named 'cif_core.dic' version 2.4.2 from 2011-04-26.

Automatic conversion script
Id: cif_fix_values 1891 2012-01-12 08:04:46Z andrius 
;
_cod_original_cell_volume 4421.0(19)
_cod_original_sg_symbol_H-M P1
_cod_original_formula_sum 'C66.50 H117 N4 Ni4 O23'
_cod_database_code 4332114

loop_
_symmetry_equiv_pos_as_xyz
'x, y, z'
'-x, -y, -z'

loop_
_atom_site_label
_atom_site_type_symbol
_atom_site_fract_x
_atom_site_fract_y
_atom_site_fract_z
_atom_site_U_iso_or_equiv
_atom_site_adp_type
_atom_site_occupancy
_atom_site_symmetry_multiplicity
_atom_site_calc_flag
_atom_site_refinement_flags
Ni1 Ni 0.79937(8) 0.35457(7) 0.26898(6) 0.0392(3) Uani 1 1 d .
Ni2 Ni 0.60223(8) 0.36931(7) 0.13582(6) 0.0370(3) Uani 1 1 d .
Ni3 Ni 0.60361(8) 0.34241(7) 0.28915(6) 0.0424(3) Uani 1 1 d .
Ni4 Ni 0.71125(8) 0.16874(7) 0.23406(6) 0.0438(3) Uani 1 1 d .
O1 O 0.6931(3) 0.4001(3) 0.2251(3) 0.0353(15) Uani 1 1 d .
H22 H 0.7066 0.4614 0.2388 0.18(6) Uiso 1 1 calc R
O2 O 0.7843(4) 0.2628(3) 0.1786(3) 0.0397(16) Uani 1 1 d .
H22 H 0.8025 0.2637 0.1332 0.27(9) Uiso 1 1 calc R
O3 O 0.6931(4) 0.2669(3) 0.2986(3) 0.0394(15) Uani 1 1 d .
H22 H 0.7064 0.2589 0.3484 0.18(6) Uiso 1 1 calc R
O11 O 0.5034(4) 0.4300(4) 0.1653(3) 0.0507(17) Uani 1 1 d .
C11 C 0.4758(6) 0.4407(5) 0.2239(5) 0.045(3) Uani 1 1 d .
O12 O 0.5108(4) 0.4180(4) 0.2794(3) 0.0558(19) Uani 1 1 d .
C12 C 0.3954(7) 0.4826(7) 0.2313(5) 0.066(3) Uani 1 1 d .
C13 C 0.3101(9) 0.4176(10) 0.2379(12) 0.182(9) Uani 1 1 d .
H13A H 0.2956 0.3769 0.1961 0.26(10) Uiso 1 1 calc R
H13B H 0.2586 0.4441 0.2432 0.09(4) Uiso 1 1 calc R
H13C H 0.3206 0.3898 0.2787 0.31(12) Uiso 1 1 calc R
C14 C 0.4139(11) 0.5438(10) 0.2971(9) 0.159(6) Uani 1 1 d .
H14A H 0.4678 0.5882 0.2941 0.26(10) Uiso 1 1 calc R
H14B H 0.4254 0.5152 0.3374 0.27(11) Uiso 1 1 calc R
H14C H 0.3604 0.5675 0.3024 0.07(3) Uiso 1 1 calc R
C15 C 0.3845(10) 0.5286(10) 0.1701(7) 0.172(5) Uani 1 1 d .
H15A H 0.4409 0.5711 0.1691 0.38(15) Uiso 1 1 calc R
H15B H 0.3328 0.5550 0.1740 0.13(4) Uiso 1 1 calc R
H15C H 0.3728 0.4898 0.1272 0.07(3) Uiso 1 1 calc R
O21 O 0.8965(4) 0.4537(4) 0.2368(3) 0.0467(17) Uani 1 1 d .
C21 C 0.9713(6) 0.4875(6) 0.2665(5) 0.049(3) Uani 1 1 d .
O22 O 1.0183(5) 0.4535(5) 0.3121(4) 0.074(2) Uani 1 1 d .
H22 H 0.9896 0.4049 0.3142 0.9(4) Uiso 1 1 calc R
C22 C 1.0210(7) 0.5791(6) 0.2597(6) 0.060(3) Uani 1 1 d .
C23 C 0.9734(10) 0.6055(7) 0.1955(7) 0.098(5) Uani 1 1 d .
H23A H 0.9833 0.5726 0.1534 0.06(3) Uiso 1 1 calc R
H23B H 0.9991 0.6644 0.1931 0.19(7) Uiso 1 1 calc R
H23C H 0.9073 0.5965 0.1991 0.14(6) Uiso 1 1 calc R
C24 C 1.0071(10) 0.6332(7) 0.3259(7) 0.103(5) Uani 1 1 d .
H24A H 1.0386 0.6175 0.3669 0.09(4) Uiso 1 1 calc R
H24B H 0.9413 0.6245 0.3305 0.012(18) Uiso 1 1 calc R
H24C H 1.0327 0.6917 0.3221 0.12(4) Uiso 1 1 calc R
C25 C 1.1219(8) 0.5860(8) 0.2541(8) 0.103(5) Uani 1 1 d .
H25A H 1.1292 0.5531 0.2111 0.14(6) Uiso 1 1 calc R
H25B H 1.1493 0.5653 0.2941 0.07(3) Uiso 1 1 calc R
H25C H 1.1526 0.6441 0.2533 0.07(3) Uiso 1 1 calc R
O31 O 0.5158(5) 0.2733(4) 0.3547(4) 0.068(2) Uani 1 1 d .
C31 C 0.4728(9) 0.3009(8) 0.3960(7) 0.092(4) Uani 1 1 d .
O32 O 0.4475(6) 0.3722(6) 0.3939(4) 0.114(3) Uani 1 1 d .
H32 H 0.4723 0.3971 0.3629 2.0(18) Uiso 1 1 calc R
C32 C 0.4284(10) 0.2500(9) 0.4535(7) 0.117(4) Uani 1 1 d .
C33 C 0.4529(15) 0.3140(12) 0.5265(9) 0.186(8) Uani 1 1 d .
H33A H 0.4268 0.2856 0.5643 0.20(7) Uiso 1 1 calc R
H33B H 0.4267 0.3622 0.5212 2.0(19) Uiso 1 1 calc R
H33C H 0.5197 0.3325 0.5376 0.5(3) Uiso 1 1 calc R
C34 C 0.4655(14) 0.1789(10) 0.4566(10) 0.317(8) Uani 1 1 d .
H34A H 0.4480 0.1428 0.4122 0.16(6) Uiso 1 1 calc R
H34B H 0.4413 0.1487 0.4941 0.19(7) Uiso 1 1 calc R
H34C H 0.5326 0.1963 0.4656 0.06(3) Uiso 1 1 calc R
C35 C 0.3264(12) 0.2343(13) 0.4366(12) 0.209(10) Uani 1 1 d .
H35A H 0.3070 0.1961 0.3934 0.25(10) Uiso 1 1 calc R
H35B H 0.3092 0.2867 0.4307 2.0(19) Uiso 1 1 calc R
H35C H 0.2961 0.2098 0.4746 0.14(5) Uiso 1 1 calc R
O41 O 0.7398(4) 0.0758(3) 0.1642(3) 0.0517(18) Uani 1 1 d .
C41 C 0.8142(7) 0.0837(6) 0.1334(5) 0.053(3) Uani 1 1 d .
O42 O 0.8682(4) 0.1509(4) 0.1303(4) 0.061(2) Uani 1 1 d .
H42 H 0.8479 0.1895 0.1490 1.0(4) Uiso 1 1 calc R
C42 C 0.8336(8) 0.0001(6) 0.1028(7) 0.074(4) Uani 1 1 d .
C43 C 0.8698(16) 0.0104(10) 0.0340(11) 0.234(10) Uani 1 1 d .
H43A H 0.8814 -0.0421 0.0140 1.0(6) Uiso 1 1 calc R
H43B H 0.9271 0.0534 0.0407 0.39(16) Uiso 1 1 calc R
H43C H 0.8243 0.0267 0.0024 0.16(6) Uiso 1 1 calc R
C44 C 0.9051(13) -0.0192(10) 0.1411(12) 0.464(13) Uani 1 1 d .
H44A H 0.9156 -0.0717 0.1199 0.20(7) Uiso 1 1 calc R
H44B H 0.8902 -0.0246 0.1886 0.000(15) Uiso 1 1 calc R
H44C H 0.9607 0.0249 0.1421 0.10(4) Uiso 1 1 calc R
C45 C 0.7550(12) -0.0691(8) 0.0898(11) 0.182(9) Uani 1 1 d .
H45A H 0.7736 -0.1183 0.0699 0.28(10) Uiso 1 1 calc R
H45B H 0.7081 -0.0564 0.0572 0.07(3) Uiso 1 1 calc R
H45C H 0.7297 -0.0796 0.1336 1.8(15) Uiso 1 1 calc R
O51 O 0.8136(5) 0.4290(4) 0.3627(3) 0.0541(19) Uani 1 1 d .
C51 C 0.7487(7) 0.4344(6) 0.3989(5) 0.053(3) Uani 1 1 d .
O52 O 0.6649(5) 0.4157(4) 0.3798(3) 0.0593(19) Uani 1 1 d .
C52 C 0.7809(10) 0.4708(8) 0.4775(5) 0.083(4) Uani 1 1 d .
C53 C 0.7878(16) 0.3952(12) 0.5101(9) 0.226(11) Uani 1 1 d .
H53A H 0.8065 0.4104 0.5601 0.19(7) Uiso 1 1 calc R
H53B H 0.8336 0.3700 0.4891 0.10(4) Uiso 1 1 calc R
H53C H 0.7280 0.3556 0.5025 0.04(3) Uiso 1 1 calc R
C54 C 0.7156(12) 0.5150(11) 0.5073(7) 0.160(7) Uani 1 1 d .
H54A H 0.7370 0.5353 0.5564 0.11(4) Uiso 1 1 calc R
H54B H 0.6548 0.4772 0.5034 0.21(8) Uiso 1 1 calc R
H54C H 0.7117 0.5620 0.4818 0.29(12) Uiso 1 1 calc R
C55 C 0.8739(12) 0.5218(13) 0.4901(9) 0.197(9) Uani 1 1 d .
H55A H 0.8893 0.5413 0.5398 0.20(7) Uiso 1 1 calc R
H55B H 0.8784 0.5694 0.4640 0.20(8) Uiso 1 1 calc R
H55C H 0.9168 0.4890 0.4748 0.12(5) Uiso 1 1 calc R
O61 O 0.8334(5) 0.1711(4) 0.2933(3) 0.061(2) Uani 1 1 d .
C61 C 0.9022(7) 0.2285(6) 0.3135(5) 0.056(3) Uani 1 1 d .
O62 O 0.9055(5) 0.3057(4) 0.3082(3) 0.059(2) Uani 1 1 d .
C62 C 0.9875(9) 0.2095(7) 0.3542(8) 0.101(5) Uani 1 1 d .
C63 C 1.0625(13) 0.2316(18) 0.3089(16) 0.416(16) Uani 1 1 d .
H63A H 1.1192 0.2206 0.3306 0.11(4) Uiso 1 1 calc R
H63B H 1.0725 0.2905 0.3033 0.5(2) Uiso 1 1 calc R
H63C H 1.0447 0.1982 0.2633 0.22(8) Uiso 1 1 calc R
C64 C 1.0118(17) 0.2610(12) 0.4204(11) 0.310(11) Uani 1 1 d .
H64A H 0.9627 0.2465 0.4500 0.22(8) Uiso 1 1 calc R
H64B H 1.0201 0.3193 0.4131 2.0(19) Uiso 1 1 calc R
H64C H 1.0692 0.2523 0.4430 0.12(4) Uiso 1 1 calc R
C65 C 0.9675(12) 0.1185(9) 0.3626(12) 0.239(10) Uani 1 1 d .
H65A H 0.9189 0.1061 0.3930 0.5(2) Uiso 1 1 calc R
H65B H 1.0233 0.1049 0.3834 0.04(2) Uiso 1 1 calc R
H65C H 0.9475 0.0855 0.3170 0.8(4) Uiso 1 1 calc R
O71 O 0.6788(4) 0.2999(3) 0.0771(3) 0.0466(17) Uani 1 1 d .
C71 C 0.6092(7) 0.2761(6) 0.0288(5) 0.045(2) Uani 1 1 d .
O72 O 0.5368(4) 0.2996(4) 0.0368(3) 0.0568(19) Uani 1 1 d .
C72 C 0.6191(8) 0.2216(7) -0.0382(6) 0.076(4) Uani 1 1 d .
C73 C 0.6855(14) 0.2800(11) -0.0790(8) 0.182(8) Uani 1 1 d .
H73A H 0.6946 0.2489 -0.1223 0.10(4) Uiso 1 1 calc R
H73B H 0.7447 0.3015 -0.0504 0.28(11) Uiso 1 1 calc R
H73C H 0.6586 0.3263 -0.0899 0.19(8) Uiso 1 1 calc R
C74 C 0.6725(12) 0.1594(10) -0.0208(9) 0.162(7) Uani 1 1 d .
H74A H 0.6365 0.1192 0.0053 0.22(9) Uiso 1 1 calc R
H74B H 0.7303 0.1877 0.0075 0.15(6) Uiso 1 1 calc R
H74C H 0.6857 0.1306 -0.0638 0.08(3) Uiso 1 1 calc R
C75 C 0.5287(11) 0.1818(12) -0.0779(9) 0.206(9) Uani 1 1 d .
H75A H 0.4918 0.1452 -0.0495 0.17(7) Uiso 1 1 calc R
H75B H 0.5376 0.1494 -0.1205 0.19(7) Uiso 1 1 calc R
H75C H 0.4967 0.2246 -0.0899 0.14(6) Uiso 1 1 calc R
O81 O 0.6485(5) 0.0793(4) 0.2959(3) 0.071(2) Uani 1 1 d .
C81 C 0.6273(9) 0.0056(7) 0.2842(6) 0.083(4) Uani 1 1 d .
O82 O 0.6362(8) -0.0372(5) 0.2226(5) 0.135(4) Uani 1 1 d .
H82 H 0.6568 -0.0038 0.1954 1.5(5) Uiso 1 1 calc R
C82 C 0.5891(11) -0.0538(7) 0.3366(7) 0.116(5) Uani 1 1 d .
C84 C 0.5226(19) -0.1286(15) 0.2998(14) 0.386(17) Uani 1 1 d .
H84A H 0.4678 -0.1127 0.2798 2(2) Uiso 1 1 calc R
H84B H 0.5051 -0.1683 0.3327 0.12(4) Uiso 1 1 calc R
H84C H 0.5511 -0.1540 0.2625 0.22(8) Uiso 1 1 calc R
C83 C 0.6613(18) -0.0887(15) 0.3621(14) 0.330(13) Uani 1 1 d .
H83A H 0.6398 -0.1250 0.3967 0.5(2) Uiso 1 1 calc R
H83B H 0.7135 -0.0443 0.3838 0.20(8) Uiso 1 1 calc R
H83C H 0.6806 -0.1209 0.3236 0.13(5) Uiso 1 1 calc R
C85 C 0.5449(15) -0.0164(10) 0.3844(11) 0.283(10) Uani 1 1 d .
H85A H 0.4898 -0.0043 0.3609 0.23(9) Uiso 1 1 calc R
H85B H 0.5860 0.0354 0.4072 0.04(2) Uiso 1 1 calc R
H85C H 0.5271 -0.0534 0.4193 0.08(3) Uiso 1 1 calc R
O91 O 0.5380(4) 0.2707(4) 0.1942(3) 0.0505(18) Uani 1 1 d .
C91 C 0.5216(7) 0.1887(6) 0.1783(4) 0.047(3) Uani 1 1 d .
O92 O 0.5846(5) 0.1499(4) 0.1782(4) 0.059(2) Uani 1 1 d .
C92 C 0.4238(7) 0.1447(6) 0.1623(6) 0.062(3) Uani 1 1 d .
C93 C 0.3645(9) 0.1962(9) 0.1292(13) 0.196(11) Uani 1 1 d .
H93A H 0.3008 0.1638 0.1197 0.07(3) Uiso 1 1 calc R
H93B H 0.3871 0.2115 0.0855 0.7(4) Uiso 1 1 calc R
H93C H 0.3672 0.2464 0.1609 0.30(12) Uiso 1 1 calc R
C94 C 0.4172(14) 0.0706(11) 0.1148(17) 0.37(2) Uani 1 1 d .
H94A H 0.4552 0.0365 0.1352 0.15(6) Uiso 1 1 calc R
H94B H 0.4387 0.0859 0.0708 0.35(14) Uiso 1 1 calc R
H94C H 0.3530 0.0392 0.1062 0.13(4) Uiso 1 1 calc R
C95 C 0.3916(15) 0.125(2) 0.2291(13) 0.41(2) Uani 1 1 d .
H95A H 0.4311 0.0930 0.2514 0.26(10) Uiso 1 1 calc R
H95B H 0.3282 0.0914 0.2209 0.27(9) Uiso 1 1 calc R
H95C H 0.3942 0.1759 0.2593 0.6(3) Uiso 1 1 calc R
O1A O 0.8593(5) 0.5067(4) -0.0732(4) 0.078(2) Uani 1 1 d .
N1 N 0.8796(5) 0.5811(5) -0.0425(4) 0.055(2) Uani 1 1 d .
C1A C 0.9650(7) 0.6461(6) -0.0562(6) 0.056(3) Uani 1 1 d .
C2A C 0.9607(10) 0.6465(7) -0.1380(6) 0.097(5) Uani 1 1 d .
H2AA H 0.9709 0.5941 -0.1596 0.22(8) Uiso 1 1 calc R
H2AB H 1.0083 0.6926 -0.1484 0.08(3) Uiso 1 1 calc R
H2AC H 0.9002 0.6529 -0.1564 0.07(3) Uiso 1 1 calc R
C3A C 1.0480(8) 0.6163(7) -0.0297(9) 0.103(5) Uani 1 1 d .
H3AA H 1.0501 0.6161 0.0208 0.05(3) Uiso 1 1 calc R
H3AB H 1.1039 0.6534 -0.0404 0.21(8) Uiso 1 1 calc R
H3AC H 1.0437 0.5600 -0.0521 0.24(9) Uiso 1 1 calc R
C4A C 0.9496(7) 0.7274(6) -0.0155(6) 0.061(3) Uani 1 1 d .
C5A C 0.9018(9) 0.7792(7) -0.0648(7) 0.102(4) Uani 1 1 d .
H5AA H 0.8933 0.8291 -0.0375 0.08(3) Uiso 1 1 calc R
H5AB H 0.8419 0.7454 -0.0861 0.30(11) Uiso 1 1 calc R
H5AC H 0.9407 0.7951 -0.1013 0.16(6) Uiso 1 1 calc R
C6A C 1.0318(9) 0.7818(7) 0.0258(7) 0.097(5) Uani 1 1 d .
H6AA H 1.0152 0.8302 0.0495 0.08(3) Uiso 1 1 calc R
H6AB H 1.0784 0.8000 -0.0051 0.39(15) Uiso 1 1 calc R
H6AC H 1.0565 0.7513 0.0604 0.09(4) Uiso 1 1 calc R
N2 N 0.8797(6) 0.6940(5) 0.0309(4) 0.056(2) Uani 1 1 d .
O2A O 0.8567(5) 0.7395(4) 0.0799(4) 0.082(2) Uani 1 1 d .
C7A C 0.8365(6) 0.6130(6) 0.0090(5) 0.049(3) Uani 1 1 d .
C8A C 0.7596(6) 0.5657(5) 0.0399(5) 0.044(2) Uani 1 1 d .
C9A C 0.7458(6) 0.4919(6) 0.0681(5) 0.052(3) Uani 1 1 d .
H9AA H 0.7899 0.4594 0.0726 0.04(2) Uiso 1 1 calc R
N3 N 0.6587(5) 0.4719(4) 0.0888(4) 0.044(2) Uani 1 1 d .
C10A C 0.6164(7) 0.5315(6) 0.0697(5) 0.050(3) Uani 1 1 d .
H10A H 0.5546 0.5328 0.0751 0.08(3) Uiso 1 1 calc R
N4 N 0.6771(5) 0.5893(4) 0.0413(4) 0.050(2) Uani 1 1 d .
C11A C 0.6519(8) 0.6637(6) 0.0111(7) 0.083(4) Uani 1 1 d .
H11A H 0.7056 0.6960 -0.0069 2.0(18) Uiso 1 1 calc R
H11B H 0.6323 0.6987 0.0477 0.18(7) Uiso 1 1 calc R
H11C H 0.6017 0.6441 -0.0267 0.24(9) Uiso 1 1 calc R
C1B C 0.8999(4) 0.8340(4) 0.3843(4) 0.317(17) Uani 1 1 d D
H1BA H 0.9027 0.8307 0.4344 0.9(5) Uiso 1 1 calc R
H1BB H 0.8868 0.8870 0.3749 0.31(11) Uiso 1 1 calc R
H1BC H 0.9589 0.8298 0.3683 2.0(19) Uiso 1 1 calc R
C2B C 0.8281(4) 0.7669(4) 0.3481(4) 0.203(11) Uani 1 1 d RD
C3B C 0.7658(4) 0.6984(4) 0.3679(4) 0.155(7) Uani 1 1 d R
H3BA H 0.7646 0.6914 0.4156 0.42(16) Uiso 1 1 calc R
C4B C 0.7053(4) 0.6404(4) 0.3164(4) 0.217(12) Uani 1 1 d R
H4BA H 0.6636 0.5946 0.3297 0.31(12) Uiso 1 1 calc R
C5B C 0.7071(4) 0.6509(4) 0.2451(4) 0.248(12) Uani 1 1 d R
H5BA H 0.6667 0.6121 0.2107 2.0(18) Uiso 1 1 calc R
C6B C 0.7694(4) 0.7195(4) 0.2253(4) 0.361(13) Uani 1 1 d R
H6BA H 0.7706 0.7265 0.1776 2.0(18) Uiso 1 1 calc R
C7B C 0.8299(4) 0.7775(4) 0.2767(4) 0.290(11) Uani 1 1 d R
H7BA H 0.8715 0.8233 0.2635 0.5(2) Uiso 1 1 calc R
C3C C 0.1686(4) -0.0439(4) 0.3368(4) 0.21(2) Uani 0.50 1 d PR
H3CA H 0.1410 0.0013 0.3311 0.14(10) Uiso 0.50 1 calc PR
C4C C 0.1892(4) -0.0646(4) 0.4044(4) 0.35(4) Uani 0.50 1 d PR
H4CA H 0.1753 -0.0333 0.4439 0.14(11) Uiso 0.50 1 calc PR
C5C C 0.2304(4) -0.1322(4) 0.4130(4) 0.32(4) Uani 0.50 1 d PR
H5CA H 0.2441 -0.1460 0.4582 0.18(13) Uiso 0.50 1 calc PR
C6C C 0.2511(4) -0.1790(4) 0.3539(4) 0.42(5) Uani 0.50 1 d PR
H6CA H 0.2787 -0.2242 0.3597 0.29(19) Uiso 0.50 1 calc PR
C7C C 0.2306(4) -0.1583(4) 0.2864(4) 0.25(3) Uani 0.50 1 d PR
H7CA H 0.2445 -0.1896 0.2469 0.08(6) Uiso 0.50 1 calc PR
C2C C 0.1894(4) -0.0908(4) 0.2778(4) 0.32(4) Uani 0.50 1 d PRD
C1C C 0.1463(17) -0.071(2) 0.2075(10) 0.32(4) Uani 0.50 1 d PD
H1CA H 0.1631 -0.1051 0.1689 0.3(3) Uiso 0.50 1 calc PR
H1CB H 0.1694 -0.0123 0.2031 2(4) Uiso 0.50 1 calc PR
H1CC H 0.0793 -0.0833 0.2063 2(4) Uiso 0.50 1 calc PR

loop_
_atom_site_aniso_label
_atom_site_aniso_U_11
_atom_site_aniso_U_22
_atom_site_aniso_U_33
_atom_site_aniso_U_23
_atom_site_aniso_U_13
_atom_site_aniso_U_12
Ni1 0.0468(7) 0.0382(6) 0.0330(6) -0.0005(5) -0.0002(6) 0.0148(5)
Ni2 0.0427(7) 0.0401(6) 0.0314(6) 0.0086(5) 0.0053(6) 0.0139(5)
Ni3 0.0499(7) 0.0498(7) 0.0328(6) 0.0082(5) 0.0085(6) 0.0198(6)
Ni4 0.0547(8) 0.0343(6) 0.0442(7) 0.0077(5) 0.0076(6) 0.0121(6)
O1 0.036(3) 0.031(3) 0.041(3) -0.002(2) 0.019(3) 0.009(2)
O2 0.051(4) 0.036(3) 0.031(3) -0.008(2) 0.013(3) 0.012(3)
O3 0.051(4) 0.046(3) 0.025(3) -0.001(2) -0.001(3) 0.025(3)
O11 0.069(4) 0.059(4) 0.036(3) 0.013(3) 0.013(3) 0.033(3)
C11 0.048(6) 0.030(5) 0.059(6) 0.007(4) 0.004(5) 0.012(4)
O12 0.067(4) 0.062(4) 0.045(4) 0.013(3) 0.012(4) 0.025(3)
C12 0.065(6) 0.115(8) 0.046(6) 0.035(5) 0.022(5) 0.066(6)
C13 0.078(9) 0.159(13) 0.36(3) 0.089(16) 0.107(13) 0.075(9)
C14 0.190(13) 0.184(13) 0.140(14) -0.034(11) 0.021(12) 0.144(11)
C15 0.264(12) 0.255(12) 0.102(11) 0.077(9) 0.083(10) 0.234(10)
O21 0.035(3) 0.065(4) 0.041(4) 0.005(3) -0.002(3) 0.018(3)
C21 0.037(5) 0.071(6) 0.043(6) -0.009(5) 0.003(5) 0.029(5)
O22 0.061(5) 0.081(5) 0.069(5) 0.002(4) -0.020(4) 0.010(4)
C22 0.054(7) 0.038(6) 0.076(7) 0.003(5) -0.010(6) -0.008(5)
C23 0.111(11) 0.062(8) 0.110(11) 0.002(8) 0.005(9) 0.007(7)
C24 0.129(11) 0.069(8) 0.107(10) -0.018(7) 0.043(10) 0.019(8)
C25 0.060(8) 0.072(9) 0.155(14) 0.009(9) 0.005(9) -0.023(7)
O31 0.071(4) 0.091(5) 0.060(4) 0.024(4) 0.035(4) 0.039(4)
C31 0.109(9) 0.091(8) 0.104(10) 0.040(7) 0.056(8) 0.051(7)
O32 0.159(7) 0.139(7) 0.085(6) 0.040(5) 0.070(5) 0.089(6)
C32 0.147(10) 0.146(10) 0.118(10) 0.084(8) 0.104(8) 0.092(8)
C33 0.249(19) 0.241(19) 0.106(11) 0.083(12) 0.117(13) 0.076(16)
C34 0.53(2) 0.294(14) 0.349(18) 0.272(12) 0.382(16) 0.337(14)
C35 0.148(15) 0.26(2) 0.22(2) 0.083(18) 0.123(15) -0.016(16)
O41 0.067(4) 0.039(3) 0.052(4) 0.007(3) 0.013(4) 0.015(3)
C41 0.050(6) 0.050(6) 0.065(7) 0.000(5) 0.018(6) 0.023(5)
O42 0.070(4) 0.033(3) 0.085(5) 0.005(3) 0.040(4) 0.014(3)
C42 0.079(7) 0.049(6) 0.099(9) -0.002(6) 0.036(7) 0.021(6)
C43 0.39(2) 0.092(11) 0.25(2) -0.015(12) 0.21(2) 0.064(15)
C44 0.56(2) 0.311(14) 0.49(3) -0.327(16) -0.38(2) 0.395(14)
C45 0.126(13) 0.066(9) 0.33(2) -0.087(12) 0.053(16) 0.004(9)
O51 0.064(4) 0.058(4) 0.038(4) -0.008(3) -0.002(4) 0.018(3)
C51 0.061(6) 0.067(6) 0.040(6) 0.013(5) -0.006(6) 0.038(5)
O52 0.063(4) 0.075(4) 0.043(4) -0.015(3) 0.002(4) 0.034(4)
C52 0.121(10) 0.086(8) 0.038(6) -0.009(6) 0.009(7) 0.023(8)
C53 0.36(3) 0.21(2) 0.096(13) -0.013(14) -0.073(18) 0.11(2)
C54 0.207(16) 0.218(15) 0.074(10) -0.054(10) 0.008(11) 0.125(14)
C55 0.120(15) 0.26(2) 0.139(14) -0.125(15) -0.013(12) -0.025(15)
O61 0.081(5) 0.032(3) 0.067(4) -0.001(3) -0.012(4) 0.019(3)
C61 0.076(7) 0.048(6) 0.043(6) 0.009(5) -0.015(6) 0.020(5)
O62 0.068(5) 0.049(4) 0.053(4) 0.000(3) -0.010(4) 0.013(3)
C62 0.108(9) 0.071(7) 0.124(11) 0.020(7) -0.055(9) 0.044(7)
C63 0.137(14) 0.80(4) 0.47(4) 0.43(3) 0.06(2) 0.27(2)
C64 0.45(2) 0.24(2) 0.215(17) -0.077(14) -0.276(17) 0.206(19)
C65 0.171(13) 0.121(10) 0.42(3) 0.125(14) -0.156(17) 0.046(11)
O71 0.047(4) 0.052(4) 0.039(3) 0.004(3) -0.005(3) 0.012(3)
C71 0.049(6) 0.057(6) 0.038(5) 0.013(4) 0.007(5) 0.027(5)
O72 0.045(4) 0.066(4) 0.058(4) -0.001(3) -0.006(4) 0.020(3)
C72 0.081(8) 0.087(8) 0.056(7) -0.022(6) 0.010(7) 0.023(7)
C73 0.28(2) 0.167(16) 0.099(11) -0.028(11) 0.096(14) 0.051(17)
C74 0.206(17) 0.148(12) 0.127(12) -0.080(11) -0.017(13) 0.090(13)
C75 0.102(12) 0.32(2) 0.156(13) -0.168(14) -0.052(12) 0.069(15)
O81 0.118(6) 0.043(4) 0.055(4) 0.018(3) 0.022(4) 0.015(4)
C81 0.126(10) 0.063(7) 0.074(8) 0.025(6) 0.031(8) 0.037(7)
O82 0.231(11) 0.056(5) 0.117(7) 0.014(5) 0.090(8) 0.004(6)
C82 0.227(14) 0.048(6) 0.113(9) 0.055(6) 0.104(10) 0.063(8)
C84 0.51(3) 0.30(3) 0.22(2) 0.01(2) 0.20(2) -0.25(3)
C83 0.41(3) 0.36(2) 0.40(3) 0.30(2) 0.29(2) 0.25(2)
C85 0.50(3) 0.105(11) 0.35(2) 0.142(13) 0.34(2) 0.122(15)
O91 0.047(4) 0.054(4) 0.048(4) 0.017(3) 0.004(3) 0.001(3)
C91 0.044(6) 0.058(6) 0.032(5) 0.021(4) 0.001(5) -0.006(5)
O92 0.056(4) 0.046(4) 0.076(5) 0.003(3) 0.002(4) 0.014(3)
C92 0.044(6) 0.057(6) 0.085(8) 0.027(6) 0.010(6) 0.001(5)
C93 0.030(7) 0.100(11) 0.45(3) 0.096(15) -0.035(13) 0.000(7)
C94 0.129(16) 0.151(16) 0.71(5) -0.24(2) -0.17(2) 0.014(14)
C95 0.168(17) 0.72(5) 0.17(2) 0.12(3) -0.004(17) -0.28(2)
O1A 0.094(5) 0.048(4) 0.100(6) -0.005(4) 0.042(5) 0.027(4)
N1 0.060(5) 0.048(5) 0.068(5) 0.015(4) 0.024(5) 0.025(4)
C1A 0.046(6) 0.053(6) 0.075(7) 0.019(5) 0.027(6) 0.013(5)
C2A 0.134(12) 0.075(8) 0.078(9) 0.015(7) 0.043(9) 0.004(8)
C3A 0.089(9) 0.079(8) 0.150(14) 0.021(8) 0.017(10) 0.035(7)
C4A 0.052(6) 0.040(6) 0.089(8) 0.000(5) 0.040(6) 0.000(5)
C5A 0.149(10) 0.081(7) 0.116(10) 0.048(7) 0.068(9) 0.076(7)
C6A 0.124(11) 0.065(8) 0.094(9) -0.003(7) 0.036(9) 0.002(8)
N2 0.068(5) 0.043(5) 0.060(5) 0.002(4) 0.036(5) 0.010(4)
O2A 0.102(6) 0.057(4) 0.089(5) -0.003(4) 0.050(5) 0.011(4)
C7A 0.042(6) 0.042(5) 0.065(6) 0.004(5) 0.020(5) 0.007(5)
C8A 0.053(6) 0.043(5) 0.045(5) 0.010(4) 0.011(5) 0.024(5)
C9A 0.039(6) 0.044(6) 0.073(7) 0.000(5) 0.014(6) 0.010(5)
N3 0.033(4) 0.040(4) 0.061(5) 0.007(4) 0.014(4) 0.010(3)
C10A 0.043(6) 0.056(6) 0.060(6) 0.017(5) 0.020(5) 0.019(5)
N4 0.041(5) 0.052(5) 0.066(5) 0.022(4) 0.009(4) 0.021(4)
C11A 0.097(8) 0.062(6) 0.119(9) 0.058(6) 0.020(8) 0.051(6)
C1B 0.30(3) 0.18(2) 0.43(4) -0.11(2) -0.18(3) 0.12(2)
C2B 0.154(15) 0.156(16) 0.33(3) 0.035(19) 0.05(2) 0.096(13)
C3B 0.132(13) 0.23(2) 0.122(14) 0.005(13) 0.031(12) 0.093(13)
C4B 0.181(18) 0.21(2) 0.29(3) 0.01(2) 0.07(2) 0.094(17)
C5B 0.38(3) 0.35(3) 0.071(12) -0.023(15) 0.028(17) 0.24(2)
C6B 0.60(3) 0.43(3) 0.28(2) 0.24(2) 0.31(2) 0.39(3)
C7B 0.53(3) 0.35(2) 0.113(16) 0.016(16) 0.07(2) 0.36(2)
C3C 0.11(2) 0.17(3) 0.33(6) -0.09(3) 0.10(3) 0.01(3)
C4C 0.28(7) 0.23(5) 0.46(11) 0.14(7) -0.04(7) -0.13(5)
C5C 0.07(2) 0.13(3) 0.65(12) -0.14(5) -0.05(4) -0.06(2)
C6C 0.27(5) 0.22(5) 0.64(14) -0.14(6) 0.22(7) -0.19(4)
C7C 0.19(4) 0.09(3) 0.44(9) 0.00(4) 0.11(5) -0.08(3)
C2C 0.23(5) 0.16(4) 0.45(11) -0.07(6) 0.04(7) -0.13(4)
C1C 0.13(3) 0.39(7) 0.31(8) -0.04(6) 0.03(4) -0.16(4)

loop_
_atom_type_symbol
_atom_type_description
_atom_type_scat_dispersion_real
_atom_type_scat_dispersion_imag
_atom_type_scat_source
C C 0.0033 0.0016 'International Tables Vol C Tables 4.2.6.8 and 6.1.1.4'
H H 0.0000 0.0000 'International Tables Vol C Tables 4.2.6.8 and 6.1.1.4'
N N 0.0061 0.0033 'International Tables Vol C Tables 4.2.6.8 and 6.1.1.4'
O O 0.0106 0.0060 'International Tables Vol C Tables 4.2.6.8 and 6.1.1.4'
Ni Ni 0.3393 1.1124 'International Tables Vol C Tables 4.2.6.8 and 6.1.1.4'

loop_
_geom_angle_atom_site_label_1
_geom_angle_atom_site_label_2
_geom_angle_atom_site_label_3
_geom_angle
O51 Ni1 O62 88.6(3)
O51 Ni1 O1 94.2(2)
O62 Ni1 O1 177.2(2)
O51 Ni1 O3 92.0(2)
O62 Ni1 O3 96.6(2)
O1 Ni1 O3 83.6(2)
O51 Ni1 O21 86.2(2)
O62 Ni1 O21 90.2(2)
O1 Ni1 O21 89.8(2)
O3 Ni1 O21 173.0(2)
O51 Ni1 O2 172.4(2)
O62 Ni1 O2 86.4(2)
O1 Ni1 O2 90.9(2)
O3 Ni1 O2 82.9(2)
O21 Ni1 O2 99.5(2)
O51 Ni1 Ni3 79.53(19)
O62 Ni1 Ni3 137.1(2)
O1 Ni1 Ni3 44.05(15)
O3 Ni1 Ni3 43.57(15)
O21 Ni1 Ni3 129.41(17)
O2 Ni1 Ni3 100.29(16)
O1 Ni2 O11 99.5(2)
O1 Ni2 N3 96.0(3)
O11 Ni2 N3 88.0(3)
O1 Ni2 O71 97.3(2)
O11 Ni2 O71 163.1(2)
N3 Ni2 O71 88.8(3)
O1 Ni2 O72 157.4(2)
O11 Ni2 O72 101.8(2)
N3 Ni2 O72 92.2(3)
O71 Ni2 O72 61.7(2)
O1 Ni2 O91 81.5(2)
O11 Ni2 O91 86.6(2)
N3 Ni2 O91 173.5(3)
O71 Ni2 O91 97.4(2)
O72 Ni2 O91 92.3(2)
O1 Ni2 C71 128.5(3)
O11 Ni2 C71 131.8(3)
N3 Ni2 C71 90.3(3)
O71 Ni2 C71 31.6(2)
O72 Ni2 C71 30.2(3)
O91 Ni2 C71 95.9(3)
O3 Ni3 O52 91.4(2)
O3 Ni3 O1 84.6(2)
O52 Ni3 O1 96.4(2)
O3 Ni3 O12 179.2(2)
O52 Ni3 O12 89.0(3)
O1 Ni3 O12 96.0(2)
O3 Ni3 O91 90.8(2)
O52 Ni3 O91 177.7(3)
O1 Ni3 O91 83.0(2)
O12 Ni3 O91 88.8(2)
O3 Ni3 O31 90.7(2)
O52 Ni3 O31 85.2(3)
O1 Ni3 O31 175.0(2)
O12 Ni3 O31 88.7(3)
O91 Ni3 O31 95.6(2)
O3 Ni3 Ni1 44.48(16)
O52 Ni3 Ni1 80.50(19)
O1 Ni3 Ni1 44.25(15)
O12 Ni3 Ni1 136.25(18)
O91 Ni3 Ni1 100.54(18)
O31 Ni3 Ni1 131.81(19)
O3 Ni4 O92 93.8(2)
O3 Ni4 O61 90.4(2)
O92 Ni4 O61 172.1(2)
O3 Ni4 O41 174.6(2)
O92 Ni4 O41 88.4(3)
O61 Ni4 O41 88.0(2)
O3 Ni4 O81 93.9(2)
O92 Ni4 O81 86.8(3)
O61 Ni4 O81 86.2(3)
O41 Ni4 O81 91.1(2)
O3 Ni4 O2 84.2(2)
O92 Ni4 O2 97.9(2)
O61 Ni4 O2 89.2(2)
O41 Ni4 O2 90.6(2)
O81 Ni4 O2 175.1(3)
Ni2 O1 Ni3 96.0(2)
Ni2 O1 Ni1 136.0(3)
Ni3 O1 Ni1 91.7(2)
Ni4 O2 Ni1 90.5(2)
Ni4 O3 Ni3 131.7(3)
Ni4 O3 Ni1 96.2(2)
Ni3 O3 Ni1 91.9(2)
C11 O11 Ni2 129.4(6)
O11 C11 O12 123.7(8)
O11 C11 C12 119.4(8)
O12 C11 C12 116.9(9)
C11 O12 Ni3 129.0(6)
C15 C12 C13 112.8(12)
C15 C12 C14 108.6(11)
C13 C12 C14 107.0(12)
C15 C12 C11 108.8(9)
C13 C12 C11 109.1(9)
C14 C12 C11 110.6(9)
C21 O21 Ni1 126.9(6)
O21 C21 O22 123.9(9)
O21 C21 C22 123.5(9)
O22 C21 C22 112.5(8)
C25 C22 C23 111.4(11)
C25 C22 C24 110.8(10)
C23 C22 C24 109.1(10)
C25 C22 C21 110.6(9)
C23 C22 C21 108.2(8)
C24 C22 C21 106.6(9)
C31 O31 Ni3 126.3(8)
O31 C31 O32 124.6(12)
O31 C31 C32 122.5(11)
O32 C31 C32 112.4(11)
C34 C32 C35 116.4(15)
C34 C32 C31 108.8(12)
C35 C32 C31 106.8(13)
C34 C32 C33 113.0(14)
C35 C32 C33 105.3(14)
C31 C32 C33 105.9(11)
C41 O41 Ni4 124.3(5)
O42 C41 O41 124.3(8)
O42 C41 C42 121.5(9)
O41 C41 C42 114.2(8)
C44 C42 C45 111.2(14)
C44 C42 C43 102.3(15)
C45 C42 C43 106.1(13)
C44 C42 C41 112.0(11)
C45 C42 C41 115.4(10)
C43 C42 C41 108.8(10)
C51 O51 Ni1 124.7(6)
O52 C51 O51 128.1(9)
O52 C51 C52 117.4(10)
O51 C51 C52 114.4(9)
C51 O52 Ni3 124.8(6)
C55 C52 C54 110.9(13)
C55 C52 C53 103.6(15)
C54 C52 C53 113.7(14)
C55 C52 C51 114.1(11)
C54 C52 C51 111.9(11)
C53 C52 C51 102.1(10)
C61 O61 Ni4 131.3(6)
O61 C61 O62 124.2(9)
O61 C61 C62 119.3(9)
O62 C61 C62 116.3(9)
C61 O62 Ni1 126.6(6)
C64 C62 C65 111.8(16)
C64 C62 C63 109.5(18)
C65 C62 C63 111.4(17)
C64 C62 C61 110.8(12)
C65 C62 C61 109.2(10)
C63 C62 C61 104.0(13)
C71 O71 Ni2 89.9(5)
O72 C71 O71 119.4(8)
O72 C71 C72 121.5(9)
O71 C71 C72 119.1(8)
O72 C71 Ni2 60.8(5)
O71 C71 Ni2 58.6(4)
C72 C71 Ni2 176.6(7)
C71 O72 Ni2 89.0(5)
C75 C72 C74 111.8(13)
C75 C72 C71 111.7(11)
C74 C72 C71 110.2(10)
C75 C72 C73 114.3(14)
C74 C72 C73 102.8(13)
C71 C72 C73 105.5(10)
C81 O81 Ni4 130.1(8)
O81 C81 O82 123.4(11)
O81 C81 C82 125.2(11)
O82 C81 C82 111.4(10)
C85 C82 C83 117.5(18)
C85 C82 C84 107.8(18)
C83 C82 C84 101.2(17)
C85 C82 C81 111.5(11)
C83 C82 C81 107.6(15)
C84 C82 C81 110.6(14)
C91 O91 Ni3 127.5(5)
C91 O91 Ni2 129.5(5)
Ni3 O91 Ni2 90.4(2)
O92 C91 O91 122.8(8)
O92 C91 C92 121.2(9)
O91 C91 C92 116.0(9)
C91 O92 Ni4 133.8(6)
C94 C92 C95 111.3(19)
C94 C92 C91 108.9(12)
C95 C92 C91 106.2(11)
C94 C92 C93 108.1(15)
C95 C92 C93 109.1(17)
C91 C92 C93 113.2(9)
O1A N1 C7A 126.9(8)
O1A N1 C1A 122.3(8)
C7A N1 C1A 110.6(7)
C3A C1A N1 106.4(8)
C3A C1A C4A 116.6(9)
N1 C1A C4A 101.5(7)
C3A C1A C2A 109.9(10)
N1 C1A C2A 107.1(8)
C4A C1A C2A 114.2(9)
C6A C4A N2 110.6(9)
C6A C4A C1A 115.6(9)
N2 C4A C1A 102.3(7)
C6A C4A C5A 109.8(9)
N2 C4A C5A 105.9(8)
C1A C4A C5A 112.0(9)
O2A N2 C7A 124.7(8)
O2A N2 C4A 122.9(7)
C7A N2 C4A 112.0(7)
N1 C7A N2 110.2(8)
N1 C7A C8A 124.9(8)
N2 C7A C8A 124.8(8)
C9A C8A N4 104.9(8)
C9A C8A C7A 133.1(9)
N4 C8A C7A 121.9(8)
C8A C9A N3 110.6(8)
C10A N3 C9A 106.0(8)
C10A N3 Ni2 126.9(6)
C9A N3 Ni2 127.1(6)
N3 C10A N4 109.2(8)
C10A N4 C8A 109.2(8)
C10A N4 C11A 123.7(8)
C8A N4 C11A 126.9(8)
C3B C2B C7B 120.0
C3B C2B C1B 135.1
C7B C2B C1B 104.8
C2B C3B C4B 120.0
C5B C4B C3B 120.0
C6B C5B C4B 120.0
C5B C6B C7B 120.0
C2B C7B C6B 120.0
C2C C3C C4C 120.0
C5C C4C C3C 120.0
C4C C5C C6C 120.0
C7C C6C C5C 120.0
C2C C7C C6C 120.0
C7C C2C C3C 120.0
C7C C2C C1C 125.6(14)
C3C C2C C1C 113.4(13)

loop_
_geom_bond_atom_site_label_1
_geom_bond_atom_site_label_2
_geom_bond_distance
Ni1 O51 2.023(6)
Ni1 O62 2.027(7)
Ni1 O1 2.029(5)
Ni1 O3 2.038(6)
Ni1 O21 2.092(6)
Ni1 O2 2.126(5)
Ni1 Ni3 2.9065(18)
Ni2 O1 2.015(5)
Ni2 O11 2.021(6)
Ni2 N3 2.033(7)
Ni2 O71 2.083(6)
Ni2 O72 2.131(6)
Ni2 O91 2.148(6)
Ni2 C71 2.441(9)
Ni3 O3 2.005(5)
Ni3 O52 2.014(6)
Ni3 O1 2.022(5)
Ni3 O12 2.045(6)
Ni3 O91 2.081(6)
Ni3 O31 2.106(7)
Ni4 O3 2.000(5)
Ni4 O92 2.007(7)
Ni4 O61 2.028(7)
Ni4 O41 2.056(6)
Ni4 O81 2.082(7)
Ni4 O2 2.108(6)
O11 C11 1.232(10)
C11 O12 1.262(11)
C11 C12 1.502(13)
C12 C15 1.469(16)
C12 C13 1.477(16)
C12 C14 1.486(16)
O21 C21 1.180(10)
C21 O22 1.308(11)
C21 C22 1.537(13)
C22 C25 1.477(14)
C22 C23 1.507(16)
C22 C24 1.521(14)
O31 C31 1.169(13)
C31 O32 1.302(13)
C31 C32 1.550(17)
C32 C34 1.394(18)
C32 C35 1.47(2)
C32 C33 1.61(2)
O41 C41 1.276(11)
C41 O42 1.215(10)
C41 C42 1.526(13)
C42 C44 1.341(19)
C42 C45 1.411(16)
C42 C43 1.47(2)
O51 C51 1.239(11)
C51 O52 1.216(11)
C51 C52 1.547(13)
C52 C55 1.421(19)
C52 C54 1.445(17)
C52 C53 1.458(19)
O61 C61 1.220(11)
C61 O62 1.267(10)
C61 C62 1.526(15)
C62 C64 1.41(2)
C62 C65 1.479(17)
C62 C63 1.47(3)
O71 C71 1.277(10)
C71 O72 1.226(10)
C71 C72 1.518(13)
C72 C75 1.450(17)
C72 C74 1.463(18)
C72 C73 1.532(19)
O81 C81 1.168(11)
C81 O82 1.336(13)
C81 C82 1.521(16)
C82 C85 1.340(19)
C82 C83 1.39(2)
C82 C84 1.45(2)
O91 C91 1.306(10)
C91 O92 1.236(11)
C91 C92 1.448(12)
C92 C94 1.41(2)
C92 C95 1.44(2)
C92 C93 1.486(17)
O1A N1 1.254(9)
N1 C7A 1.338(11)
N1 C1A 1.516(11)
C1A C3A 1.481(15)
C1A C4A 1.539(13)
C1A C2A 1.556(15)
C4A C6A 1.443(14)
C4A N2 1.466(12)
C4A C5A 1.552(15)
N2 O2A 1.251(9)
N2 C7A 1.341(10)
C7A C8A 1.431(12)
C8A C9A 1.354(12)
C8A N4 1.355(11)
C9A N3 1.355(11)
N3 C10A 1.331(11)
C10A N4 1.342(11)
N4 C11A 1.503(11)
C1B C2B 1.4127
C2B C3B 1.3900
C2B C7B 1.3900
C3B C4B 1.3901
C4B C5B 1.3900
C5B C6B 1.3900
C6B C7B 1.3900
C3C C2C 1.3900
C3C C4C 1.3900
C4C C5C 1.3900
C5C C6C 1.3901
C6C C7C 1.3900
C7C C2C 1.3899
C2C C1C 1.528(5)
